data_4505101
loop_
_publ_author_name
'Cui, Guang-Hua'
'Li, Jian-Rong'
'Tian, Jin-Lei'
'Bu, Xian-He'
'Batten, Stuart R.'

_publ_section_title
;
 Multidimensional Metal&#x2212;Organic Frameworks Constructed from
 Flexible Bis(imidazole) Ligands
;
_journal_issue 5
_journal_name_full 'Crystal Growth &amp; Design'
_journal_page_first 1775
_journal_paper_doi 10.1021/cg050039l
_journal_volume 5
_journal_year 2005
_chemical_formula_sum 'C14 H16 Cd N14 O0'
_chemical_formula_weight 492.81
_chemical_name_systematic
; 
 ? 
;
_space_group_IT_number 12
_symmetry_cell_setting monoclinic
_symmetry_space_group_name_Hall '-C 2y'
_symmetry_space_group_name_H-M 'C 1 2/m 1'
_atom_sites_solution_hydrogens geom
_atom_sites_solution_primary direct
_atom_sites_solution_secondary difmap
_audit_creation_method SHELXL-97
_cell_angle_alpha 90.00
_cell_angle_beta 111.551(4)
_cell_angle_gamma 90.00
_cell_formula_units_Z 2
_cell_length_a 16.347(6)
_cell_length_b 9.346(3)
_cell_length_c 7.156(2)
_cell_measurement_reflns_used 2497
_cell_measurement_temperature 298(2)
_cell_measurement_theta_max 26.71
_cell_measurement_theta_min 22.31
_cell_volume 1016.9(6)
_computing_cell_refinement 'Bruker XSCANS'
_computing_data_collection 'Bruker XSCANS'
_computing_data_reduction 'Bruker SHELXTL'
_computing_molecular_graphics 'Bruker SHELXTL'
_computing_publication_material 'Bruker SHELXTL'
_computing_structure_refinement 'SHELXL-97 (Sheldrick, 1997)'
_computing_structure_solution 'SHELXS-97 (Sheldrick, 1990)'
_diffrn_ambient_temperature 298(2)
_diffrn_measured_fraction_theta_full 0.976
_diffrn_measured_fraction_theta_max 0.976
_diffrn_measurement_device_type 'Bruker P4'
_diffrn_measurement_method '\w scans'
_diffrn_radiation_monochromator graphite
_diffrn_radiation_source 'fine-focus sealed tube'
_diffrn_radiation_type MoK\a
_diffrn_radiation_wavelength 0.71073
_diffrn_reflns_av_R_equivalents 0.0228
_diffrn_reflns_av_sigmaI/netI 0.0320
_diffrn_reflns_limit_h_max 20
_diffrn_reflns_limit_h_min -20
_diffrn_reflns_limit_k_max 11
_diffrn_reflns_limit_k_min -9
_diffrn_reflns_limit_l_max 9
_diffrn_reflns_limit_l_min -7
_diffrn_reflns_number 2866
_diffrn_reflns_theta_full 27.04
_diffrn_reflns_theta_max 27.04
_diffrn_reflns_theta_min 2.68
_exptl_absorpt_coefficient_mu 1.106
_exptl_absorpt_correction_T_max 0.8787
_exptl_absorpt_correction_T_min 0.7771
_exptl_absorpt_correction_type none
_exptl_crystal_colour colourless
_exptl_crystal_density_diffrn 1.609
_exptl_crystal_density_method 'not measured'
_exptl_crystal_description block
_exptl_crystal_F_000 492
_exptl_crystal_size_max 0.24
_exptl_crystal_size_mid 0.13
_exptl_crystal_size_min 0.12
_refine_diff_density_max 0.498
_refine_diff_density_min -0.301
_refine_diff_density_rms 0.064
_refine_ls_extinction_method none
_refine_ls_goodness_of_fit_ref 1.119
_refine_ls_hydrogen_treatment mixed
_refine_ls_matrix_type full
_refine_ls_number_parameters 74
_refine_ls_number_reflns 1151
_refine_ls_number_restraints 0
_refine_ls_restrained_S_all 1.119
_refine_ls_R_factor_all 0.0248
_refine_ls_R_factor_gt 0.0246
_refine_ls_shift/su_max 0.000
_refine_ls_shift/su_mean 0.000
_refine_ls_structure_factor_coef Fsqd
_refine_ls_weighting_details 'calc w=1/[\s^2^(Fo^2^)+(0.0297P)^2^+0.4733P] where P=(Fo^2^+2Fc^2^)/3'
_refine_ls_weighting_scheme calc
_refine_ls_wR_factor_gt 0.0618
_refine_ls_wR_factor_ref 0.0619
_reflns_number_gt 1146
_reflns_number_total 1151
_reflns_threshold_expression I>2sigma(I)
_cod_data_source_file cg050039lsi20050131_094104.cif
_cod_data_source_block 7
_cod_depositor_comments
;
The following automatic conversions were performed:

'_symmetry_cell_setting' value 'Monoclinic' changed to 'monoclinic'
according to /home/saulius/struct/CIF-dictionaries/cif_core.dic
dictionary named 'cif_core.dic' version 2.4.1 from 2010-06-29.

Automatic conversion script
Id: cif_fix_values 1715 2011-07-08 13:25:40Z adriana 
;
_cod_original_sg_symbol_H-M C2/m
_cod_database_code 4505101

loop_
_symmetry_equiv_pos_as_xyz
'x, y, z'
'x, -y, z'
'x+1/2, y+1/2, z'
'x+1/2, -y+1/2, z'
'-x, -y, -z'
'-x, y, -z'
'-x+1/2, -y+1/2, -z'
'-x+1/2, y+1/2, -z'

loop_
_atom_site_label
_atom_site_type_symbol
_atom_site_fract_x
_atom_site_fract_y
_atom_site_fract_z
_atom_site_U_iso_or_equiv
_atom_site_adp_type
_atom_site_occupancy
_atom_site_symmetry_multiplicity
_atom_site_calc_flag
_atom_site_refinement_flags
Cd1 Cd -0.5000 -0.5000 0.5000 0.03142(12) Uani 1 4 d S
N1 N -0.41560(12) -0.31967(19) 0.4287(3) 0.0381(4) Uani 1 1 d .
N2 N -0.33551(12) -0.12844(18) 0.4460(3) 0.0336(4) Uani 1 1 d .
N3 N -0.4097(2) -0.5000 0.8382(4) 0.0535(8) Uani 1 2 d S
N4 N -0.33331(19) -0.5000 0.9065(4) 0.0413(6) Uani 1 2 d S
N5 N -0.2572(2) -0.5000 0.9824(6) 0.0794(13) Uani 1 2 d S
C1 C -0.40406(15) -0.3019(3) 0.2497(3) 0.0405(5) Uani 1 1 d .
H5A H -0.4270 -0.3617 0.1388 0.049 Uiso 1 1 calc R
C2 C -0.35473(16) -0.1851(3) 0.2581(3) 0.0410(5) Uani 1 1 d .
H6A H -0.3372 -0.1500 0.1570 0.049 Uiso 1 1 calc R
C3 C -0.37333(15) -0.2134(2) 0.5427(3) 0.0375(5) Uani 1 1 d .
H7A H -0.3699 -0.1986 0.6739 0.045 Uiso 1 1 calc R
C4 C -0.2847(2) 0.0000 0.5235(5) 0.0387(7) Uani 1 2 d S
H8A H -0.2331 0.0000 0.4870 0.046 Uiso 1 2 calc SR
H8B H -0.2648 0.0000 0.6690 0.046 Uiso 1 2 calc SR

loop_
_atom_site_aniso_label
_atom_site_aniso_U_11
_atom_site_aniso_U_22
_atom_site_aniso_U_33
_atom_site_aniso_U_23
_atom_site_aniso_U_13
_atom_site_aniso_U_12
Cd1 0.03490(18) 0.02705(18) 0.03460(18) 0.000 0.01546(12) 0.000
N1 0.0442(10) 0.0312(9) 0.0422(10) -0.0007(8) 0.0199(8) -0.0035(8)
N2 0.0374(9) 0.0266(9) 0.0368(9) 0.0005(7) 0.0138(7) 0.0000(7)
N3 0.0495(18) 0.078(2) 0.0337(15) 0.000 0.0163(13) 0.000
N4 0.0509(18) 0.0498(17) 0.0296(13) 0.000 0.0222(12) 0.000
N5 0.050(2) 0.133(4) 0.057(2) 0.000 0.0235(17) 0.000
C1 0.0478(12) 0.0367(12) 0.0376(11) -0.0037(9) 0.0164(10) -0.0036(9)
C2 0.0522(13) 0.0373(12) 0.0381(12) 0.0006(9) 0.0218(10) -0.0033(10)
C3 0.0464(12) 0.0319(11) 0.0375(11) 0.0005(9) 0.0193(9) -0.0005(9)
C4 0.0348(15) 0.0288(15) 0.0468(18) 0.000 0.0085(13) 0.000

loop_
_atom_type_symbol
_atom_type_description
_atom_type_scat_dispersion_real
_atom_type_scat_dispersion_imag
_atom_type_scat_source
C C 0.0033 0.0016 'International Tables Vol C Tables 4.2.6.8 and 6.1.1.4'
H H 0.0000 0.0000 'International Tables Vol C Tables 4.2.6.8 and 6.1.1.4'
N N 0.0061 0.0033 'International Tables Vol C Tables 4.2.6.8 and 6.1.1.4'
O O 0.0106 0.0060 'International Tables Vol C Tables 4.2.6.8 and 6.1.1.4'
Cd Cd -0.8075 1.2024 'International Tables Vol C Tables 4.2.6.8 and 6.1.1.4'

loop_
_geom_angle_atom_site_label_1
_geom_angle_atom_site_label_2
_geom_angle_atom_site_label_3
_geom_angle
_geom_angle_site_symmetry_1
_geom_angle_site_symmetry_3
N3 Cd1 N3 180.000(1) 5_446 .
N3 Cd1 N1 91.57(7) 5_446 5_446
N3 Cd1 N1 88.43(7) . 5_446
N3 Cd1 N1 88.43(7) 5_446 2_545
N3 Cd1 N1 91.57(7) . 2_545
N1 Cd1 N1 88.36(9) 5_446 2_545
N3 Cd1 N1 88.43(7) 5_446 .
N3 Cd1 N1 91.57(7) . .
N1 Cd1 N1 180.00(7) 5_446 .
N1 Cd1 N1 91.64(9) 2_545 .
N3 Cd1 N1 91.57(7) 5_446 6_456
N3 Cd1 N1 88.43(7) . 6_456
N1 Cd1 N1 91.64(9) 5_446 6_456
N1 Cd1 N1 180.00(7) 2_545 6_456
N1 Cd1 N1 88.36(9) . 6_456
C3 N1 C1 105.55(19) . .
C3 N1 Cd1 128.73(15) . .
C1 N1 Cd1 125.66(15) . .
C3 N2 C2 107.11(19) . .
C3 N2 C4 126.8(2) . .
C2 N2 C4 126.1(2) . .
N4 N3 Cd1 127.6(2) . .
N5 N4 N3 177.2(3) . .
C2 C1 N1 110.0(2) . .
C2 C1 H5A 125.0 . .
N1 C1 H5A 125.0 . .
C1 C2 N2 106.0(2) . .
C1 C2 H6A 127.0 . .
N2 C2 H6A 127.0 . .
N1 C3 N2 111.3(2) . .
N1 C3 H7A 124.3 . .
N2 C3 H7A 124.3 . .
N2 C4 N2 111.8(2) . 2
N2 C4 H8A 109.2 . .
N2 C4 H8A 109.2 2 .
N2 C4 H8B 109.2 . .
N2 C4 H8B 109.2 2 .
H8A C4 H8B 107.9 . .

loop_
_geom_bond_atom_site_label_1
_geom_bond_atom_site_label_2
_geom_bond_distance
_geom_bond_site_symmetry_2
Cd1 N3 2.326(3) 5_446
Cd1 N3 2.326(3) .
Cd1 N1 2.3500(18) 5_446
Cd1 N1 2.3500(18) 2_545
Cd1 N1 2.3500(18) .
Cd1 N1 2.3500(18) 6_456
N1 C3 1.310(3) .
N1 C1 1.372(3) .
N2 C3 1.344(3) .
N2 C2 1.370(3) .
N2 C4 1.449(2) .
N3 N4 1.162(4) .
N4 N5 1.160(5) .
C1 C2 1.345(3) .
C1 H5A 0.9300 .
C2 H6A 0.9300 .
C3 H7A 0.9300 .
C4 N2 1.449(2) 2
C4 H8A 0.9700 .
C4 H8B 0.9700 .

loop_
_geom_torsion_atom_site_label_1
_geom_torsion_atom_site_label_2
_geom_torsion_atom_site_label_3
_geom_torsion_atom_site_label_4
_geom_torsion
_geom_torsion_site_symmetry_1
_geom_torsion_site_symmetry_4
N3 Cd1 N1 C3 146.9(2) 5_446 .
N3 Cd1 N1 C3 -33.1(2) . .
N1 Cd1 N1 C3 -57(100) 5_446 .
N1 Cd1 N1 C3 -124.71(18) 2_545 .
N1 Cd1 N1 C3 55.29(18) 6_456 .
N3 Cd1 N1 C1 -30.00(19) 5_446 .
N3 Cd1 N1 C1 150.00(19) . .
N1 Cd1 N1 C1 126(100) 5_446 .
N1 Cd1 N1 C1 58.4(2) 2_545 .
N1 Cd1 N1 C1 -121.6(2) 6_456 .
N3 Cd1 N3 N4 180(100) 5_446 .
N1 Cd1 N3 N4 134.16(5) 5_446 .
N1 Cd1 N3 N4 45.84(5) 2_545 .
N1 Cd1 N3 N4 -45.84(5) . .
N1 Cd1 N3 N4 -134.16(5) 6_456 .
Cd1 N3 N4 N5 180.00(2) . .
C3 N1 C1 C2 0.2(3) . .
Cd1 N1 C1 C2 177.65(16) . .
N1 C1 C2 N2 -0.3(3) . .
C3 N2 C2 C1 0.4(3) . .
C4 N2 C2 C1 -179.0(2) . .
C1 N1 C3 N2 0.1(3) . .
Cd1 N1 C3 N2 -177.29(13) . .
C2 N2 C3 N1 -0.3(3) . .
C4 N2 C3 N1 179.1(2) . .
C3 N2 C4 N2 -102.1(3) . 2
C2 N2 C4 N2 77.1(3) . 2
